data_4064260
loop_
_publ_author_name
'Shanmugaraju, Sankarasekaran'
'Bar, Arun Kumar'
'Joshi, Sachin A.'
'Patil, Yogesh P.'
'Mukherjee, Partha Sarathi'

_publ_section_title
;
 Constructions of 2D-Metallamacrocycles Using Half-Sandwich
 RuII2Precursors: Synthesis, Molecular Structures, and Self-Selection for
 a Single Linkage Isomer
;
_journal_issue 7
_journal_name_full Organometallics
_journal_page_first 1951
_journal_paper_doi 10.1021/om2000019
_journal_volume 30
_journal_year 2011
_chemical_formula_moiety 'C74 H78 N6 O10 Ru4, 4(C F3 O3 S)'
_chemical_formula_sum 'C78 H78 F12 N6 O22 Ru4 S4'
_chemical_formula_weight 2212.02
_chemical_name_systematic
;
 ?
;
_space_group_IT_number 2
_symmetry_cell_setting triclinic
_symmetry_space_group_name_Hall '-P 1'
_symmetry_space_group_name_H-M 'P -1'
_atom_sites_solution_hydrogens geom
_atom_sites_solution_primary direct
_atom_sites_solution_secondary difmap
_audit_creation_method SHELXL-97
_cell_angle_alpha 87.064(6)
_cell_angle_beta 85.341(6)
_cell_angle_gamma 79.643(6)
_cell_formula_units_Z 1
_cell_length_a 9.4273(8)
_cell_length_b 10.4518(9)
_cell_length_c 22.7684(19)
_cell_measurement_temperature 150(2)
_cell_volume 2198.0(3)
_computing_cell_refinement 'Bruker kappa apex ccd'
_computing_data_collection 'Bruker kappa apex ccd'
_computing_data_reduction 'Bruker saint'
_computing_molecular_graphics ortep-III
_computing_publication_material WinGX1.80.05
_computing_structure_refinement 'SHELXL-97 (Sheldrick, 2008)'
_computing_structure_solution shelxs-97
_diffrn_ambient_temperature 150(2)
_diffrn_detector_area_resol_mean 0.3
_diffrn_measured_fraction_theta_full 0.976
_diffrn_measured_fraction_theta_max 0.976
_diffrn_measurement_device_type 'CCD area detector'
_diffrn_measurement_method 'phi and omega scan'
_diffrn_radiation_monochromator graphite
_diffrn_radiation_source 'fine-focus sealed tube'
_diffrn_radiation_type MoK\a
_diffrn_radiation_wavelength 0.71073
_diffrn_reflns_av_R_equivalents 0.0895
_diffrn_reflns_av_sigmaI/netI 0.1483
_diffrn_reflns_limit_h_max 12
_diffrn_reflns_limit_h_min -12
_diffrn_reflns_limit_k_max 13
_diffrn_reflns_limit_k_min -13
_diffrn_reflns_limit_l_max 29
_diffrn_reflns_limit_l_min -29
_diffrn_reflns_number 38120
_diffrn_reflns_theta_full 27.00
_diffrn_reflns_theta_max 27.00
_diffrn_reflns_theta_min 1.80
_exptl_absorpt_coefficient_mu 0.868
_exptl_absorpt_correction_T_max 0.870
_exptl_absorpt_correction_T_min 0.777
_exptl_absorpt_correction_type empirical
_exptl_absorpt_process_details sadabs
_exptl_crystal_colour red
_exptl_crystal_density_diffrn 1.670
_exptl_crystal_density_method 'not measured'
_exptl_crystal_description 'block shape'
_exptl_crystal_F_000 570
_exptl_crystal_size_max 0.29
_exptl_crystal_size_mid 0.27
_exptl_crystal_size_min 0.16
_refine_diff_density_max 1.408
_refine_diff_density_min -0.903
_refine_diff_density_rms 0.114
_refine_ls_extinction_method none
_refine_ls_goodness_of_fit_ref 0.972
_refine_ls_hydrogen_treatment constr
_refine_ls_matrix_type fullcycle
_refine_ls_number_parameters 564
_refine_ls_number_reflns 10237
_refine_ls_number_restraints 10
_refine_ls_restrained_S_all 0.973
_refine_ls_R_factor_all 0.2159
_refine_ls_R_factor_gt 0.0843
_refine_ls_shift/su_max 0.754
_refine_ls_shift/su_mean 0.163
_refine_ls_structure_factor_coef Fsqd
_refine_ls_weighting_details 'calc w=1/[\s^2^(Fo^2^)+(0.1324P)^2^+0.0000P] where P=(Fo^2^+2Fc^2^)/3'
_refine_ls_weighting_scheme calc
_refine_ls_wR_factor_gt 0.2026
_refine_ls_wR_factor_ref 0.2674
_reflns_number_gt 4099
_reflns_number_total 10237
_reflns_threshold_expression >2\s(I)
_cod_data_source_file om2000019_si_002.cif
_cod_data_source_block complex-2b
_cod_depositor_comments
;
The following automatic conversions were performed:

'_exptl_absorpt_correction_type' value 'EMPIRICAL' changed to
'empirical' according to
/home/saulius/struct/CIF-dictionaries/cif_core.dic dictionary named
'cif_core.dic' version 2.4.1 from 2010-06-29.

Automatic conversion script
Id: cif_fix_values 1715 2011-07-08 13:25:40Z adriana 
;
_cod_original_sg_symbol_H-M P-1
_cod_database_code 4064260

loop_
_symmetry_equiv_pos_as_xyz
'x, y, z'
'-x, -y, -z'

loop_
_atom_site_label
_atom_site_type_symbol
_atom_site_fract_x
_atom_site_fract_y
_atom_site_fract_z
_atom_site_U_iso_or_equiv
_atom_site_adp_type
_atom_site_occupancy
_atom_site_symmetry_multiplicity
_atom_site_calc_flag
_atom_site_refinement_flags
C1S C 0.7000(18) 1.423(3) 0.9514(10) 0.262(19) Uani 1 1 d D
F1 F 0.7401(13) 1.4459(12) 0.9998(5) 0.201(6) Uani 1 1 d .
F2 F 0.5938(11) 1.3592(13) 0.9544(5) 0.209(6) Uani 1 1 d .
F4A F 1.070(6) 0.622(6) 0.537(3) 0.63(4) Uiso 0.79 1 d P
F4B F 1.102(5) 0.664(4) 0.5116(19) 0.135(12) Uiso 0.21 1 d P
F5 F 1.079(4) 0.844(3) 0.5257(14) 0.53(2) Uani 1 1 d D
C2S C 1.013(7) 0.735(5) 0.5099(9) 0.53(7) Uani 1 1 d DU
F3 F 0.6965(16) 1.5205(13) 0.8946(9) 0.265(8) Uani 1 1 d .
F6 F 0.892(3) 0.827(3) 0.5080(10) 0.343(11) Uiso 1 1 d D
Ru1 Ru 1.03200(9) 0.86626(7) 0.80223(4) 0.0590(3) Uani 1 1 d .
Ru2 Ru 0.54361(9) 0.44195(8) 0.65968(3) 0.0601(3) Uani 1 1 d .
O1 O 0.8257(7) 0.8803(6) 0.7715(3) 0.0639(17) Uani 1 1 d .
C3 C 0.6451(10) 0.6443(9) 0.7180(4) 0.053(2) Uani 1 1 d .
C1 C 0.7898(11) 0.7727(9) 0.7563(4) 0.059(2) Uani 1 1 d .
C2 C 0.6639(10) 0.7614(10) 0.7362(4) 0.060(2) Uani 1 1 d .
H2 H 0.5897 0.8331 0.7346 0.072 Uiso 1 1 calc R
O2 O 1.0221(7) 0.6732(6) 0.7867(3) 0.0599(16) Uani 1 1 d .
N2 N 0.4541(9) 0.3805(8) 0.7430(3) 0.061(2) Uani 1 1 d .
N1 N 0.9193(8) 0.8376(7) 0.8845(3) 0.0545(19) Uani 1 1 d .
O4 O 0.5285(7) 0.6225(6) 0.6979(3) 0.0635(17) Uani 1 1 d .
O3 O 0.7349(7) 0.4245(6) 0.7007(3) 0.0603(16) Uani 1 1 d .
C6 C 0.9091(10) 0.6522(9) 0.7640(4) 0.053(2) Uani 1 1 d .
C5 C 0.8887(10) 0.5369(8) 0.7468(4) 0.052(2) Uani 1 1 d .
H5 H 0.9594 0.4635 0.7518 0.063 Uiso 1 1 calc R
C7 C 0.8261(11) 0.9336(10) 0.9081(4) 0.062(3) Uani 1 1 d .
H7 H 0.8123 1.0131 0.8872 0.075 Uiso 1 1 calc R
C11 C 0.9435(12) 0.7261(10) 0.9160(5) 0.072(3) Uani 1 1 d .
H11 H 1.0092 0.6568 0.9004 0.087 Uiso 1 1 calc R
C4 C 0.7631(11) 0.5267(9) 0.7218(4) 0.056(2) Uani 1 1 d .
S1 S 0.8507(5) 1.3337(6) 0.9069(2) 0.165(3) Uani 1 1 d D
C15 C 0.3369(14) 0.3010(13) 0.8502(5) 0.080(3) Uani 1 1 d .
C14 C 0.4808(13) 0.2596(13) 0.8334(5) 0.091(4) Uani 1 1 d .
H14 H 0.5395 0.2048 0.8586 0.109 Uiso 1 1 calc R
C16 C 0.2536(12) 0.3797(12) 0.8128(5) 0.079(3) Uani 1 1 d .
H16 H 0.1557 0.4082 0.8227 0.094 Uiso 1 1 calc R
C17 C 0.3167(11) 0.4161(11) 0.7605(4) 0.072(3) Uani 1 1 d .
H17 H 0.2585 0.4703 0.7350 0.086 Uiso 1 1 calc R
C8 C 0.7481(11) 0.9259(10) 0.9610(5) 0.070(3) Uani 1 1 d .
H8 H 0.6785 0.9948 0.9746 0.084 Uiso 1 1 calc R
C9 C 0.7788(12) 0.8095(10) 0.9931(4) 0.070(3) Uani 1 1 d .
C13 C 0.5380(13) 0.2995(12) 0.7792(5) 0.084(3) Uani 1 1 d .
H13 H 0.6349 0.2704 0.7677 0.101 Uiso 1 1 calc R
O5 O 0.5554(9) 0.8697(8) 1.0575(3) 0.107(3) Uani 1 1 d .
N3 N 0.2627(11) 0.2735(9) 0.9081(5) 0.094(3) Uani 1 1 d .
H3 H 0.1739 0.3092 0.9155 0.113 Uiso 1 1 calc R
C26 C 1.1688(13) 0.9132(12) 0.7261(5) 0.082(3) Uani 1 1 d .
H26 H 1.1749 0.8851 0.6878 0.099 Uiso 1 1 calc R
C29 C 1.1519(14) 0.9903(13) 0.8428(7) 0.092(4) Uani 1 1 d .
H29 H 1.1432 1.0185 0.8812 0.110 Uiso 1 1 calc R
C21 C 0.3872(16) 0.4952(15) 0.5951(5) 0.095(4) Uani 1 1 d .
H21 H 0.2996 0.5527 0.5988 0.114 Uiso 1 1 calc R
C24 C 0.6430(19) 0.4559(17) 0.5706(5) 0.101(4) Uani 1 1 d .
H24 H 0.7274 0.4852 0.5566 0.121 Uiso 1 1 calc R
C28 C 1.2483(12) 0.8745(13) 0.8284(6) 0.085(4) Uani 1 1 d .
C27 C 1.2538(11) 0.8381(11) 0.7690(5) 0.077(3) Uani 1 1 d .
H27 H 1.3152 0.7621 0.7576 0.093 Uiso 1 1 calc R
C20 C 0.3934(16) 0.3655(15) 0.6108(5) 0.094(4) Uani 1 1 d .
H20 H 0.3083 0.3363 0.6239 0.113 Uiso 1 1 calc R
C22 C 0.513(2) 0.5403(14) 0.5735(5) 0.095(4) Uani 1 1 d .
C25 C 0.6476(16) 0.3220(14) 0.5893(5) 0.089(4) Uani 1 1 d .
H25 H 0.7359 0.2655 0.5888 0.107 Uiso 1 1 calc R
C23 C 0.506(2) 0.6853(14) 0.5607(6) 0.163(8) Uani 1 1 d .
H23A H 0.4073 0.7289 0.5648 0.245 Uiso 1 1 calc R
H23B H 0.5456 0.6996 0.5212 0.245 Uiso 1 1 calc R
H23C H 0.5611 0.7191 0.5881 0.245 Uiso 1 1 calc R
C10 C 0.8748(13) 0.7096(10) 0.9708(5) 0.075(3) Uani 1 1 d .
H10 H 0.8944 0.6308 0.9921 0.090 Uiso 1 1 calc R
C12 C 0.6717(15) 0.8032(11) 1.0520(6) 0.088(4) Uani 1 1 d .
C30 C 1.0689(16) 1.0638(12) 0.8002(9) 0.110(5) Uani 1 1 d .
H30 H 1.0058 1.1394 0.8109 0.132 Uiso 1 1 calc R
O2S O 0.8114(10) 1.2831(10) 0.8566(4) 0.123(3) Uani 1 1 d .
C40 C 1.0801(15) 1.0241(14) 0.7408(8) 0.104(5) Uani 1 1 d .
C35 C 0.5226(18) 0.2765(12) 0.6080(5) 0.084(4) Uani 1 1 d .
C33 C 1.3294(14) 0.7968(17) 0.8758(6) 0.108(5) Uani 1 1 d .
H33 H 1.2696 0.8123 0.9129 0.130 Uiso 1 1 calc R
C36 C 0.536(2) 0.1299(15) 0.6247(7) 0.134(6) Uani 1 1 d .
H36 H 0.6314 0.0981 0.6392 0.160 Uiso 1 1 calc R
O3S O 0.855(2) 1.2153(13) 0.9641(8) 0.288(12) Uani 1 1 d .
C32 C 1.3576(16) 0.6499(16) 0.8672(7) 0.130(5) Uani 1 1 d .
H32A H 1.4079 0.6059 0.8996 0.195 Uiso 1 1 calc R
H32B H 1.4153 0.6309 0.8310 0.195 Uiso 1 1 calc R
H32C H 1.2671 0.6206 0.8658 0.195 Uiso 1 1 calc R
C31 C 0.9696(19) 1.1022(15) 0.6965(8) 0.167(8) Uani 1 1 d .
H31A H 0.9162 1.1785 0.7149 0.250 Uiso 1 1 calc R
H31B H 0.9038 1.0477 0.6867 0.250 Uiso 1 1 calc R
H31C H 1.0223 1.1274 0.6612 0.250 Uiso 1 1 calc R
C34 C 1.4707(15) 0.8411(18) 0.8834(7) 0.151(7) Uani 1 1 d .
H34A H 1.5191 0.7894 0.9144 0.227 Uiso 1 1 calc R
H34B H 1.4519 0.9310 0.8934 0.227 Uiso 1 1 calc R
H34C H 1.5308 0.8309 0.8472 0.227 Uiso 1 1 calc R
C41 C 0.430(2) 0.0937(19) 0.6657(9) 0.192(9) Uani 1 1 d .
H41A H 0.4376 0.1302 0.7030 0.288 Uiso 1 1 calc R
H41B H 0.4449 0.0006 0.6702 0.288 Uiso 1 1 calc R
H41C H 0.3364 0.1256 0.6521 0.288 Uiso 1 1 calc R
S2 S 0.9695(10) 0.7114(11) 0.5928(4) 0.221(4) Uani 1 1 d D
O1S O 0.9655(7) 1.4035(8) 0.9063(3) 0.085(2) Uani 1 1 d .
O5S O 1.072(2) 0.711(2) 0.6291(9) 0.236(8) Uani 1 1 d .
O4S O 0.865(3) 0.647(3) 0.5981(8) 0.349(18) Uani 1 1 d .
O6S O 0.884(5) 0.880(4) 0.6054(19) 0.64(4) Uani 1 1 d .
C42 C 0.526(4) 0.0665(18) 0.5678(10) 0.37(3) Uani 1 1 d .
H42A H 0.5982 0.0897 0.5391 0.548 Uiso 1 1 calc R
H42B H 0.4319 0.0957 0.5538 0.548 Uiso 1 1 calc R
H42C H 0.5418 -0.0263 0.5743 0.548 Uiso 1 1 calc R

loop_
_atom_site_aniso_label
_atom_site_aniso_U_11
_atom_site_aniso_U_22
_atom_site_aniso_U_33
_atom_site_aniso_U_23
_atom_site_aniso_U_13
_atom_site_aniso_U_12
C1S 0.132(15) 0.59(6) 0.117(16) -0.13(3) 0.046(13) -0.20(3)
F1 0.218(11) 0.274(13) 0.146(9) -0.113(9) 0.072(8) -0.143(10)
F2 0.127(8) 0.303(15) 0.227(12) -0.126(11) 0.069(7) -0.117(9)
F5 0.56(5) 0.50(4) 0.52(4) 0.24(3) 0.11(4) -0.19(4)
C2S 0.54(8) 0.48(8) 0.53(8) 0.08(5) 0.10(5) -0.05(5)
F3 0.193(13) 0.192(12) 0.41(2) 0.021(14) -0.116(15) -0.009(10)
Ru1 0.0617(5) 0.0533(5) 0.0631(6) -0.0088(4) 0.0057(4) -0.0162(4)
Ru2 0.0737(6) 0.0674(5) 0.0432(5) -0.0006(4) -0.0091(4) -0.0216(4)
O1 0.071(4) 0.055(4) 0.066(4) -0.013(3) -0.004(3) -0.008(3)
C3 0.055(6) 0.056(6) 0.049(5) -0.003(4) -0.015(4) -0.011(5)
C1 0.067(6) 0.056(6) 0.052(6) -0.006(5) -0.001(5) -0.008(5)
C2 0.056(6) 0.064(6) 0.062(6) 0.002(5) -0.011(5) -0.011(5)
O2 0.054(4) 0.061(4) 0.065(4) -0.009(3) -0.002(3) -0.010(3)
N2 0.063(5) 0.080(6) 0.041(4) 0.003(4) -0.013(4) -0.018(5)
N1 0.059(5) 0.050(4) 0.054(5) 0.005(4) -0.003(4) -0.010(4)
O4 0.070(4) 0.064(4) 0.058(4) -0.009(3) -0.012(3) -0.010(3)
O3 0.067(4) 0.063(4) 0.053(4) -0.011(3) -0.005(3) -0.012(3)
C6 0.059(6) 0.053(6) 0.047(5) 0.004(4) -0.007(4) -0.015(5)
C5 0.055(6) 0.041(5) 0.059(6) 0.003(4) -0.005(4) -0.003(4)
C7 0.074(7) 0.060(6) 0.054(6) 0.003(5) 0.002(5) -0.021(5)
C11 0.097(8) 0.052(6) 0.068(7) -0.003(5) -0.005(6) -0.015(6)
C4 0.072(7) 0.051(5) 0.045(5) -0.004(4) 0.000(5) -0.015(5)
S1 0.121(3) 0.255(6) 0.146(4) -0.119(4) 0.047(3) -0.102(4)
C15 0.087(8) 0.122(10) 0.043(6) 0.000(6) 0.008(6) -0.056(8)
C14 0.089(9) 0.130(11) 0.062(7) 0.026(7) -0.021(6) -0.043(8)
C16 0.064(7) 0.102(9) 0.069(8) -0.016(7) 0.012(6) -0.017(7)
C17 0.063(7) 0.096(8) 0.056(6) -0.005(6) -0.005(5) -0.014(6)
C8 0.084(7) 0.053(6) 0.075(7) -0.007(5) 0.009(6) -0.024(5)
C9 0.097(8) 0.064(7) 0.057(6) -0.003(5) 0.006(6) -0.040(6)
C13 0.074(8) 0.116(10) 0.061(7) 0.020(7) -0.009(6) -0.016(7)
O5 0.086(5) 0.108(6) 0.092(6) 0.050(5) 0.028(4) 0.043(5)
N3 0.086(7) 0.083(7) 0.117(8) -0.017(6) -0.044(7) -0.001(6)
C26 0.084(8) 0.083(8) 0.077(8) 0.009(7) 0.021(7) -0.024(7)
C29 0.090(9) 0.084(9) 0.110(11) -0.035(8) 0.025(8) -0.042(7)
C21 0.112(11) 0.108(11) 0.062(8) -0.010(7) -0.044(8) 0.008(9)
C24 0.144(14) 0.126(12) 0.048(7) -0.027(8) 0.018(8) -0.071(11)
C28 0.066(7) 0.099(9) 0.100(10) -0.035(8) 0.006(7) -0.040(7)
C27 0.060(7) 0.072(7) 0.103(9) -0.025(7) 0.027(6) -0.027(6)
C20 0.123(12) 0.117(11) 0.061(8) -0.002(8) -0.038(7) -0.056(10)
C22 0.167(15) 0.084(9) 0.044(7) 0.005(6) -0.016(8) -0.052(11)
C25 0.120(11) 0.100(10) 0.049(7) -0.026(7) -0.005(7) -0.017(9)
C23 0.33(3) 0.099(10) 0.079(10) 0.015(8) -0.078(13) -0.064(13)
C10 0.107(9) 0.053(6) 0.065(7) 0.014(5) -0.008(6) -0.015(6)
C12 0.091(9) 0.054(6) 0.121(11) 0.011(7) -0.023(8) -0.017(7)
C30 0.105(11) 0.044(7) 0.183(17) -0.013(9) 0.043(11) -0.042(7)
O2S 0.111(7) 0.155(9) 0.101(7) -0.043(6) -0.001(5) -0.010(6)
C40 0.091(9) 0.083(9) 0.129(13) 0.026(9) 0.041(9) -0.017(8)
C35 0.133(12) 0.066(7) 0.060(7) -0.003(6) -0.032(8) -0.022(8)
C33 0.090(9) 0.165(15) 0.078(9) -0.001(10) -0.028(7) -0.039(10)
C36 0.204(18) 0.112(12) 0.111(12) -0.003(10) -0.027(12) -0.091(12)
O3S 0.52(3) 0.140(11) 0.272(18) 0.135(12) -0.25(2) -0.187(16)
C32 0.110(12) 0.138(13) 0.143(14) -0.023(11) -0.050(10) -0.002(10)
C31 0.170(16) 0.118(12) 0.202(19) 0.092(13) 0.010(14) -0.035(12)
C34 0.106(11) 0.211(19) 0.165(16) -0.039(14) -0.043(10) -0.079(12)
C41 0.24(2) 0.152(18) 0.19(2) 0.014(16) 0.011(18) -0.072(17)
S2 0.198(8) 0.282(11) 0.196(8) 0.032(7) -0.048(6) -0.076(7)
O1S 0.063(4) 0.100(6) 0.094(6) 0.001(5) -0.008(4) -0.017(4)
O5S 0.25(2) 0.26(2) 0.207(18) -0.063(15) 0.045(15) -0.093(17)
O4S 0.36(3) 0.61(5) 0.178(16) 0.04(2) -0.047(17) -0.37(3)
O6S 0.61(7) 0.52(5) 0.77(8) -0.45(6) -0.22(6) 0.19(5)
C42 0.86(8) 0.105(14) 0.20(2) 0.025(15) -0.20(4) -0.21(3)

loop_
_atom_type_symbol
_atom_type_description
_atom_type_scat_dispersion_real
_atom_type_scat_dispersion_imag
_atom_type_scat_source
C C 0.0033 0.0016 'International Tables Vol C Tables 4.2.6.8 and 6.1.1.4'
H H 0.0000 0.0000 'International Tables Vol C Tables 4.2.6.8 and 6.1.1.4'
N N 0.0061 0.0033 'International Tables Vol C Tables 4.2.6.8 and 6.1.1.4'
O O 0.0106 0.0060 'International Tables Vol C Tables 4.2.6.8 and 6.1.1.4'
F F 0.0171 0.0103 'International Tables Vol C Tables 4.2.6.8 and 6.1.1.4'
S S 0.1246 0.1234 'International Tables Vol C Tables 4.2.6.8 and 6.1.1.4'
Ru Ru -1.2594 0.8363 'International Tables Vol C Tables 4.2.6.8 and 6.1.1.4'

loop_
_geom_angle_atom_site_label_1
_geom_angle_atom_site_label_2
_geom_angle_atom_site_label_3
_geom_angle
_geom_angle_site_symmetry_1
_geom_angle_site_symmetry_3
F1 C1S F2 115(2) . .
F1 C1S F3 124(2) . .
F2 C1S F3 111.5(19) . .
F1 C1S S1 110.1(15) . .
F2 C1S S1 108.7(16) . .
F3 C1S S1 81.3(9) . .
F4B F4A C2S 49(5) . .
F4B F4A S2 114(7) . .
C2S F4A S2 76(3) . .
F4A F4B C2S 96(7) . .
F4A F4B S2 46(6) . .
C2S F4B S2 62(2) . .
F4B C2S F6 179(6) . .
F4B C2S F4A 35(4) . .
F6 C2S F4A 144(5) . .
F4B C2S F5 98(5) . .
F6 C2S F5 83(3) . .
F4A C2S F5 112(5) . .
F4B C2S S2 90(3) . .
F6 C2S S2 89(2) . .
F4A C2S S2 61(3) . .
F5 C2S S2 85.4(18) . .
O2 Ru1 O1 77.2(2) . .
O2 Ru1 N1 86.6(3) . .
O1 Ru1 N1 82.5(3) . .
O2 Ru1 C27 90.7(3) . .
O1 Ru1 C27 139.6(4) . .
N1 Ru1 C27 135.8(4) . .
O2 Ru1 C30 167.6(5) . .
O1 Ru1 C30 104.6(5) . .
N1 Ru1 C30 105.8(5) . .
C27 Ru1 C30 80.0(5) . .
O2 Ru1 C29 144.1(5) . .
O1 Ru1 C29 137.5(4) . .
N1 Ru1 C29 89.6(4) . .
C27 Ru1 C29 67.9(4) . .
C30 Ru1 C29 38.1(5) . .
O2 Ru1 C26 100.6(4) . .
O1 Ru1 C26 105.2(4) . .
N1 Ru1 C26 170.4(4) . .
C27 Ru1 C26 38.7(4) . .
C30 Ru1 C26 67.1(5) . .
C29 Ru1 C26 80.9(5) . .
O2 Ru1 C28 108.4(4) . .
O1 Ru1 C28 172.9(4) . .
N1 Ru1 C28 101.8(4) . .
C27 Ru1 C28 38.2(4) . .
C30 Ru1 C28 68.9(6) . .
C29 Ru1 C28 38.0(5) . .
C26 Ru1 C28 70.0(5) . .
O2 Ru1 C40 130.3(5) . .
O1 Ru1 C40 91.2(5) . .
N1 Ru1 C40 140.3(5) . .
C27 Ru1 C40 67.3(5) . .
C30 Ru1 C40 38.2(5) . .
C29 Ru1 C40 69.0(6) . .
C26 Ru1 C40 35.9(5) . .
C28 Ru1 C40 81.9(6) . .
O3 Ru2 O4 76.3(3) . .
O3 Ru2 N2 85.4(3) . .
O4 Ru2 N2 85.3(3) . .
O3 Ru2 C25 91.9(4) . .
O4 Ru2 C25 144.4(5) . .
N2 Ru2 C25 127.7(5) . .
O3 Ru2 C21 160.2(5) . .
O4 Ru2 C21 99.4(4) . .
N2 Ru2 C21 113.7(5) . .
C25 Ru2 C21 80.4(5) . .
O3 Ru2 C35 115.6(5) . .
O4 Ru2 C35 167.4(4) . .
N2 Ru2 C35 99.3(4) . .
C25 Ru2 C35 37.0(5) . .
C21 Ru2 C35 68.0(5) . .
O3 Ru2 C22 122.6(6) . .
O4 Ru2 C22 89.9(4) . .
N2 Ru2 C22 149.5(6) . .
C25 Ru2 C22 68.2(6) . .
C21 Ru2 C22 37.6(5) . .
C35 Ru2 C22 80.2(4) . .
O3 Ru2 C24 95.3(5) . .
O4 Ru2 C24 108.0(4) . .
N2 Ru2 C24 166.4(5) . .
C25 Ru2 C24 38.8(5) . .
C21 Ru2 C24 67.3(6) . .
C35 Ru2 C24 68.2(5) . .
C22 Ru2 C24 36.8(5) . .
O3 Ru2 C20 152.5(5) . .
O4 Ru2 C20 131.1(5) . .
N2 Ru2 C20 93.8(4) . .
C25 Ru2 C20 67.0(5) . .
C21 Ru2 C20 37.3(5) . .
C35 Ru2 C20 37.4(5) . .
C22 Ru2 C20 67.2(5) . .
C24 Ru2 C20 79.4(5) . .
C1 O1 Ru1 116.8(6) . .
O4 C3 C2 124.5(9) . .
O4 C3 C4 114.7(8) . .
C2 C3 C4 120.8(9) . .
O1 C1 C2 125.7(9) . .
O1 C1 C6 113.5(9) . .
C2 C1 C6 120.8(9) . .
C3 C2 C1 119.4(10) . .
C6 O2 Ru1 116.9(6) . .
C17 N2 C13 117.8(9) . .
C17 N2 Ru2 122.3(7) . .
C13 N2 Ru2 120.0(7) . .
C7 N1 C11 116.9(9) . .
C7 N1 Ru1 120.4(6) . .
C11 N1 Ru1 122.6(7) . .
C3 O4 Ru2 115.6(6) . .
C4 O3 Ru2 117.3(6) . .
O2 C6 C5 125.3(9) . .
O2 C6 C1 115.4(8) . .
C5 C6 C1 119.3(9) . .
C6 C5 C4 120.1(9) . .
N1 C7 C8 125.2(10) . .
N1 C11 C10 122.5(10) . .
O3 C4 C5 125.9(9) . .
O3 C4 C3 114.7(9) . .
C5 C4 C3 119.4(9) . .
O2S S1 O1S 123.0(6) . .
O2S S1 O3S 108.7(8) . .
O1S S1 O3S 112.5(7) . .
O2S S1 C1S 114.2(7) . .
O1S S1 C1S 107.0(8) . .
O3S S1 C1S 85.0(11) . .
C16 C15 C14 119.0(11) . .
C16 C15 N3 114.9(12) . .
C14 C15 N3 126.0(12) . .
C13 C14 C15 119.9(12) . .
C17 C16 C15 118.1(11) . .
N2 C17 C16 124.9(11) . .
C7 C8 C9 116.0(10) . .
C10 C9 C8 120.4(10) . .
C10 C9 C12 125.9(10) . .
C8 C9 C12 112.9(10) . .
N2 C13 C14 120.3(11) . .
C12 N3 C15 121.7(12) 2_667 .
C40 C26 C27 120.4(14) . .
C40 C26 Ru1 73.3(7) . .
C27 C26 Ru1 69.7(6) . .
C28 C29 C30 121.3(14) . .
C28 C29 Ru1 72.4(7) . .
C30 C29 Ru1 71.0(7) . .
C20 C21 C22 119.8(14) . .
C20 C21 Ru2 71.5(7) . .
C22 C21 Ru2 72.5(7) . .
C22 C24 C25 119.5(13) . .
C22 C24 Ru2 72.0(7) . .
C25 C24 Ru2 69.6(7) . .
C29 C28 C27 115.6(13) . .
C29 C28 C33 119.3(13) . .
C27 C28 C33 125.0(13) . .
C29 C28 Ru1 69.6(7) . .
C27 C28 Ru1 69.0(6) . .
C33 C28 Ru1 128.7(9) . .
C28 C27 C26 122.6(12) . .
C28 C27 Ru1 72.8(6) . .
C26 C27 Ru1 71.6(6) . .
C21 C20 C35 122.3(14) . .
C21 C20 Ru2 71.2(7) . .
C35 C20 Ru2 72.7(7) . .
C24 C22 C21 119.7(13) . .
C24 C22 C23 121.0(17) . .
C21 C22 C23 118.9(18) . .
C24 C22 Ru2 71.2(8) . .
C21 C22 Ru2 69.9(7) . .
C23 C22 Ru2 125.0(9) . .
C35 C25 C24 120.7(14) . .
C35 C25 Ru2 73.1(7) . .
C24 C25 Ru2 71.6(7) . .
C9 C10 C11 118.7(10) . .
O5 C12 N3 127.1(14) . 2_667
O5 C12 C9 122.5(12) . .
N3 C12 C9 110.0(12) 2_667 .
C29 C30 C40 120.9(14) . .
C29 C30 Ru1 70.9(7) . .
C40 C30 Ru1 72.4(7) . .
C26 C40 C30 119.1(15) . .
C26 C40 C31 122.0(17) . .
C30 C40 C31 118.3(15) . .
C26 C40 Ru1 70.9(7) . .
C30 C40 Ru1 69.3(7) . .
C31 C40 Ru1 124.4(9) . .
C25 C35 C20 118.0(12) . .
C25 C35 C36 117.5(16) . .
C20 C35 C36 124.5(16) . .
C25 C35 Ru2 69.9(7) . .
C20 C35 Ru2 69.9(7) . .
C36 C35 Ru2 131.3(9) . .
C28 C33 C32 113.8(12) . .
C28 C33 C34 112.0(13) . .
C32 C33 C34 109.5(14) . .
C41 C36 C42 108.1(19) . .
C41 C36 C35 116.9(18) . .
C42 C36 C35 104.8(13) . .
O4S S2 O5S 128.3(16) . .
O4S S2 F4A 97(2) . .
O5S S2 F4A 99(2) . .
O4S S2 O6S 105(2) . .
O5S S2 O6S 94.8(18) . .
F4A S2 O6S 139(2) . .
O4S S2 C2S 105.7(18) . .
O5S S2 C2S 119.4(19) . .
F4A S2 C2S 43(3) . .
O6S S2 C2S 96.2(16) . .
O4S S2 F4B 110.2(14) . .
O5S S2 F4B 99.8(11) . .
F4A S2 F4B 19(2) . .
O6S S2 F4B 119.8(18) . .
C2S S2 F4B 28(2) . .

loop_
_geom_bond_atom_site_label_1
_geom_bond_atom_site_label_2
_geom_bond_distance
_geom_bond_site_symmetry_2
C1S F1 1.24(2) .
C1S F2 1.29(2) .
C1S F3 1.61(3) .
C1S S1 1.817(16) .
F4A F4B 0.79(8) .
F4A C2S 1.35(8) .
F4A S2 1.73(6) .
F4B C2S 1.02(7) .
F4B S2 2.17(4) .
F5 C2S 1.47(5) .
C2S F6 1.36(5) .
C2S S2 1.91(2) .
Ru1 O2 2.086(6) .
Ru1 O1 2.099(7) .
Ru1 N1 2.111(7) .
Ru1 C27 2.138(10) .
Ru1 C30 2.152(11) .
Ru1 C29 2.152(12) .
Ru1 C26 2.164(11) .
Ru1 C28 2.188(11) .
Ru1 C40 2.194(12) .
Ru2 O3 2.073(6) .
Ru2 O4 2.095(6) .
Ru2 N2 2.130(8) .
Ru2 C25 2.147(11) .
Ru2 C21 2.150(11) .
Ru2 C35 2.188(11) .
Ru2 C22 2.184(12) .
Ru2 C24 2.174(12) .
Ru2 C20 2.153(11) .
O1 C1 1.301(11) .
C3 O4 1.285(10) .
C3 C2 1.359(13) .
C3 C4 1.506(13) .
C1 C2 1.333(13) .
C1 C6 1.543(13) .
O2 C6 1.279(10) .
N2 C17 1.316(12) .
N2 C13 1.347(13) .
N1 C7 1.316(12) .
N1 C11 1.331(12) .
O3 C4 1.271(11) .
C6 C5 1.336(12) .
C5 C4 1.379(13) .
C7 C8 1.364(13) .
C11 C10 1.376(14) .
S1 O2S 1.389(10) .
S1 O1S 1.409(8) .
S1 O3S 1.747(13) .
C15 C16 1.350(17) .
C15 C14 1.377(16) .
C15 N3 1.482(14) .
C14 C13 1.381(15) .
C16 C17 1.355(15) .
C8 C9 1.384(14) .
C9 C10 1.344(15) .
C9 C12 1.617(17) .
O5 C12 1.189(14) .
N3 C12 1.300(15) 2_667
C26 C40 1.342(17) .
C26 C27 1.426(16) .
C29 C28 1.412(17) .
C29 C30 1.405(19) .
C21 C20 1.377(18) .
C21 C22 1.397(19) .
C24 C22 1.37(2) .
C24 C25 1.435(18) .
C28 C27 1.417(15) .
C28 C33 1.493(19) .
C20 C35 1.392(18) .
C22 C23 1.519(18) .
C25 C35 1.377(18) .
C12 N3 1.300(15) 2_667
C30 C40 1.42(2) .
C40 C31 1.60(2) .
C35 C36 1.546(19) .
C33 C32 1.53(2) .
C33 C34 1.511(17) .
C36 C41 1.40(2) .
C36 C42 1.50(2) .
S2 O4S 1.281(16) .
S2 O5S 1.32(2) .
S2 O6S 1.83(3) .
